data_1510482
loop_
_publ_author_name
'Hoffmann, R.D.'
'Poettgen, R.'

_publ_section_title
;
 Sr Pt In, Sr2 Pt3 In4, and Ca2 Au3 In4 - alkaline earth compounds with
 complex three-dimensional [Pt In], [Pt3 In4], and [Au3 In4] polyanions
;
_journal_name_full 'Zeitschrift fuer Anorganische und Allgemeine Chemie'
_journal_page_first 994
_journal_page_last 1000
_journal_paper_doi 10.1002/(SICI)1521-3749(199906)625:6<994::AID-ZAAC994>3.0.CO;2-W
_journal_volume 625
_journal_year 1999
_chemical_formula_sum 'Au3 Ca2 In4'
_chemical_name_systematic 'Ca2 Au3 In4'
_space_group_IT_number 62
_symmetry_space_group_name_Hall '-P 2ac 2n'
_symmetry_space_group_name_H-M 'P n m a'
_cell_angle_alpha 90
_cell_angle_beta 90
_cell_angle_gamma 90
_cell_formula_units_Z 4
_cell_length_a 14.636
_cell_length_b 4.4323
_cell_length_c 12.723
_cell_volume 825.356
_citation_journal_id_ASTM ZAACAB
_cod_data_source_file gold_579.cif
_cod_data_source_block Au3Ca2In4
_cod_original_cell_volume 825.3555
_cod_database_code 1510482

loop_
_symmetry_equiv_pos_as_xyz
x,y,z
-x+1/2,-y,z+1/2
x+1/2,-y+1/2,-z+1/2
-x,y+1/2,-z
-x,-y,-z
x-1/2,y,-z-1/2
-x-1/2,y-1/2,z-1/2
x,-y-1/2,z

loop_
_atom_site_label
_atom_site_type_symbol
_atom_site_fract_x
_atom_site_fract_y
_atom_site_fract_z
_atom_site_occupancy
_atom_site_U_iso_or_equiv
In2 In 0.68078 0.25 0.28383 1 0.0
Au3 Au 0.87777 0.25 0.91734 1 0.0
In3 In 0.19592 0.25 0.63057 1 0.0
Au2 Au 0.37077 0.25 0.25368 1 0.0
Ca2 Ca 0.4805 0.25 0.7869 1 0.0
In4 In 0.4288 0.25 0.03947 1 0.0
Ca1 Ca 0.209 0.25 0.9159 1 0.0
Au1 Au 0.62541 0.25 0.07968 1 0.0
In1 In 0.99531 0.25 0.08652 1 0.0
